data_7231972
loop_
_publ_author_name
'Zhang, Tianhe'
'Du, Jiang'
'Li, Zhimin'
'Lin, Xinyu'
'Wang, Lin'
'Yang, Li'
'Zhang, Tonglai'

_publ_section_title
;
 Alkali metal salts of 3,6-dinitramino-1,2,4,5-tetrazine: promising
 nitrogen-rich energetic materials
;
_journal_issue 4
_journal_name_full CrystEngComm
_journal_page_first 765
_journal_paper_doi 10.1039/C8CE01827H
_journal_volume 21
_journal_year 2019
_chemical_formula_moiety 'C2 H2 N8 O4'
_chemical_formula_sum 'C2 H2 N8 O4'
_chemical_formula_weight 202.12
_space_group_crystal_system orthorhombic
_space_group_IT_number 61
_space_group_name_Hall '-P 2ac 2ab'
_space_group_name_H-M_alt 'P b c a'
_symmetry_space_group_name_Hall '-P 2ac 2ab'
_symmetry_space_group_name_H-M 'P b c a'
_atom_sites_solution_hydrogens difmap
_atom_sites_solution_primary direct
_audit_creation_date 2017-04-10
_audit_creation_method
;
Olex2 1.2
(compiled 2017.03.28 svn.r3405 for OlexSys, GUI svn.r5335)
;
_audit_update_record
;
2017-08-05 deposited with the CCDC.
2018-12-07 downloaded from the CCDC.
;
_cell_angle_alpha 90
_cell_angle_beta 90
_cell_angle_gamma 90
_cell_formula_units_Z 4
_cell_length_a 9.4039(19)
_cell_length_b 7.8696(16)
_cell_length_c 9.4732(19)
_cell_measurement_reflns_used 1976
_cell_measurement_temperature 153(2)
_cell_measurement_theta_max 27.4739
_cell_measurement_theta_min 2.5882
_cell_volume 701.1(2)
_computing_molecular_graphics 'Olex2 (Dolomanov et al., 2009)'
_computing_publication_material 'Olex2 (Dolomanov et al., 2009)'
_computing_structure_refinement 'XL (Sheldrick, 2008)'
_computing_structure_solution 'ShelXS (Sheldrick, 2008)'
_diffrn_ambient_temperature 153.15
_diffrn_measured_fraction_theta_full 0.983
_diffrn_measured_fraction_theta_max 0.983
_diffrn_measurement_device_type 'multiwire proportional'
_diffrn_measurement_method 'phi and omega scans'
_diffrn_radiation_monochromator graphite
_diffrn_radiation_type MoK\a
_diffrn_radiation_wavelength 0.71073
_diffrn_reflns_av_R_equivalents 0.0392
_diffrn_reflns_av_unetI/netI 0.0265
_diffrn_reflns_Laue_measured_fraction_full 0.983
_diffrn_reflns_Laue_measured_fraction_max 0.983
_diffrn_reflns_limit_h_max 11
_diffrn_reflns_limit_h_min -12
_diffrn_reflns_limit_k_max 10
_diffrn_reflns_limit_k_min -10
_diffrn_reflns_limit_l_max 12
_diffrn_reflns_limit_l_min -12
_diffrn_reflns_number 4220
_diffrn_reflns_point_group_measured_fraction_full 0.983
_diffrn_reflns_point_group_measured_fraction_max 0.983
_diffrn_reflns_theta_full 25.242
_diffrn_reflns_theta_max 27.473
_diffrn_reflns_theta_min 4.303
_exptl_absorpt_coefficient_mu 0.177
_exptl_absorpt_correction_T_max 1.0000
_exptl_absorpt_correction_T_min 0.8467
_exptl_absorpt_correction_type multi-scan
_exptl_absorpt_process_details 'CrystalClear (Rigaku Inc., 2008)'
_exptl_crystal_colour yellow
_exptl_crystal_density_diffrn 1.915
_exptl_crystal_description plate
_exptl_crystal_F_000 408
_exptl_crystal_size_max 0.08
_exptl_crystal_size_mid 0.05
_exptl_crystal_size_min 0.02
_refine_diff_density_max 0.254
_refine_diff_density_min -0.297
_refine_diff_density_rms 0.065
_refine_ls_extinction_method none
_refine_ls_goodness_of_fit_ref 1.230
_refine_ls_hydrogen_treatment constr
_refine_ls_matrix_type full
_refine_ls_number_parameters 64
_refine_ls_number_reflns 786
_refine_ls_number_restraints 0
_refine_ls_restrained_S_all 1.230
_refine_ls_R_factor_all 0.0640
_refine_ls_R_factor_gt 0.0606
_refine_ls_shift/su_max 0.000
_refine_ls_shift/su_mean 0.000
_refine_ls_structure_factor_coef Fsqd
_refine_ls_weighting_details 'w=1/[\s^2^(Fo^2^)+(0.0467P)^2^+0.8802P] where P=(Fo^2^+2Fc^2^)/3'
_refine_ls_weighting_scheme calc
_refine_ls_wR_factor_gt 0.1389
_refine_ls_wR_factor_ref 0.1402
_reflns_Friedel_coverage 0.000
_reflns_number_gt 762
_reflns_number_total 786
_reflns_threshold_expression 'I > 2\s(I)'
_cod_data_source_file c8ce01827h2.cif
_cod_data_source_block a
_cod_depositor_comments 'Adding full bibliography for 7231971--7231978.cif.'
_cod_database_code 7231972
_shelx_shelxl_version_number 2014/7
_shelx_space_group_comment
;
The symmetry employed for this shelxl refinement is uniquely defined
by the following loop, which should always be used as a source of
symmetry information in preference to the above space-group names.
They are only intended as comments.
;
_shelx_estimated_absorpt_t_max 0.996
_shelx_estimated_absorpt_t_min 0.986
_olex2_refinement_description
;
1. Fixed Uiso
 At 1.2 times of:
  All N(H) groups
2.a Riding coordinates:
 N2(H2)
;
_olex2_submission_special_instructions 'No special instructions were received'

loop_
_space_group_symop_operation_xyz
'x, y, z'
'-x+1/2, -y, z+1/2'
'-x, y+1/2, -z+1/2'
'x+1/2, -y+1/2, -z'
'-x, -y, -z'
'x-1/2, y, -z-1/2'
'x, -y-1/2, z-1/2'
'-x-1/2, y-1/2, z'

loop_
_atom_site_label
_atom_site_type_symbol
_atom_site_fract_x
_atom_site_fract_y
_atom_site_fract_z
_atom_site_U_iso_or_equiv
_atom_site_adp_type
_atom_site_occupancy
_atom_site_site_symmetry_order
_atom_site_calc_flag
_atom_site_refinement_flags_posn
O1 O 0.7339(2) -0.1468(2) 0.73700(18) 0.0287(5) Uani 1 1 d .
O2 O 0.54568(19) 0.0093(2) 0.7022(2) 0.0321(5) Uani 1 1 d .
N1 N 0.6653(2) -0.0399(3) 0.6729(2) 0.0224(5) Uani 1 1 d .
N2 N 0.7242(2) 0.0325(3) 0.5536(2) 0.0196(5) Uani 1 1 d .
H2 H 0.6902 0.1316 0.5424 0.023 Uiso 1 1 d R
N3 N 0.94290(19) 0.1586(2) 0.51649(19) 0.0169(5) Uani 1 1 d .
N4 N 1.0798(2) 0.1436(2) 0.48708(19) 0.0177(5) Uani 1 1 d .
C1 C 0.8695(2) 0.0140(3) 0.5292(2) 0.0162(5) Uani 1 1 d .

loop_
_atom_site_aniso_label
_atom_site_aniso_U_11
_atom_site_aniso_U_22
_atom_site_aniso_U_33
_atom_site_aniso_U_23
_atom_site_aniso_U_13
_atom_site_aniso_U_12
O1 0.0300(10) 0.0324(10) 0.0238(9) 0.0059(7) 0.0004(7) 0.0024(8)
O2 0.0212(10) 0.0378(11) 0.0373(11) 0.0005(8) 0.0121(8) 0.0039(8)
N1 0.0209(11) 0.0242(11) 0.0221(9) -0.0024(8) 0.0031(8) -0.0015(9)
N2 0.0148(10) 0.0184(10) 0.0255(10) 0.0041(8) 0.0042(7) 0.0020(8)
N3 0.0140(9) 0.0172(10) 0.0195(9) 0.0009(7) 0.0017(7) -0.0012(7)
N4 0.0155(9) 0.0175(10) 0.0200(9) -0.0006(7) 0.0019(7) 0.0002(8)
C1 0.0168(11) 0.0155(11) 0.0165(10) 0.0001(8) -0.0010(8) 0.0006(9)

loop_
_atom_type_symbol
_atom_type_description
_atom_type_scat_dispersion_real
_atom_type_scat_dispersion_imag
_atom_type_scat_source
C C 0.0033 0.0016 'International Tables Vol C Tables 4.2.6.8 and 6.1.1.4'
H H 0.0000 0.0000 'International Tables Vol C Tables 4.2.6.8 and 6.1.1.4'
N N 0.0061 0.0033 'International Tables Vol C Tables 4.2.6.8 and 6.1.1.4'
O O 0.0106 0.0060 'International Tables Vol C Tables 4.2.6.8 and 6.1.1.4'

loop_
_geom_angle_atom_site_label_1
_geom_angle_atom_site_label_2
_geom_angle_atom_site_label_3
_geom_angle
_geom_angle_site_symmetry_1
_geom_angle_site_symmetry_3
O1 N1 N2 118.59(19) . .
O2 N1 O1 126.3(2) . .
O2 N1 N2 115.1(2) . .
N1 N2 H2 109.2 . .
N1 N2 C1 119.07(18) . .
C1 N2 H2 116.4 . .
N4 N3 C1 116.43(19) . .
N3 N4 C1 117.02(19) . 5_756
N3 C1 N2 115.60(19) . .
N3 C1 N4 126.5(2) . 5_756
N4 C1 N2 117.7(2) 5_756 .

loop_
_geom_bond_atom_site_label_1
_geom_bond_atom_site_label_2
_geom_bond_distance
_geom_bond_site_symmetry_2
O1 N1 1.222(3) .
O2 N1 1.221(3) .
N1 N2 1.382(3) .
N2 H2 0.8500 .
N2 C1 1.393(3) .
N3 N4 1.323(3) .
N3 C1 1.337(3) .
N4 C1 1.337(3) 5_756
C1 N4 1.337(3) 5_756

loop_
_geom_torsion_atom_site_label_1
_geom_torsion_atom_site_label_2
_geom_torsion_atom_site_label_3
_geom_torsion_atom_site_label_4
_geom_torsion
_geom_torsion_site_symmetry_4
O1 N1 N2 C1 -15.4(3) .
O2 N1 N2 C1 165.9(2) .
N1 N2 C1 N3 -122.3(2) .
N1 N2 C1 N4 61.3(3) 5_756
N4 N3 C1 N2 -177.10(18) .
N4 N3 C1 N4 -1.1(3) 5_756
C1 N3 N4 C1 1.0(3) 5_756
